data_7054841
loop_
_publ_author_name
'Roymuhury, Sagnik K.'
'Chakraborty, Debashis'
'Ramkumar, Venkatachalam'

_publ_section_title
;
 Zwitterionic group 4 aminophenolate catalysts for the polymerization of
 lactides and ethylene
;
_journal_issue 7
_journal_name_full 'New J. Chem.'
_journal_page_first 5218
_journal_paper_doi 10.1039/C5NJ00486A
_journal_volume 39
_journal_year 2015
_chemical_formula_sum 'C21 H32 Cl4 N2 O2 Zr'
_chemical_formula_weight 577.50
_chemical_name_systematic
;
 ?
;
_space_group_crystal_system monoclinic
_space_group_IT_number 14
_space_group_name_Hall '-P 2ybc'
_space_group_name_H-M_alt 'P 1 21/c 1'
_symmetry_space_group_name_Hall '-P 2ybc'
_symmetry_space_group_name_H-M 'P 1 21/c 1'
_atom_sites_solution_hydrogens mixed
_audit_creation_method SHELXL-2014
_audit_update_record
;
2015-04-07 deposited with the CCDC.
2015-04-20 downloaded from the CCDC.
;
_cell_angle_alpha 90
_cell_angle_beta 95.411(2)
_cell_angle_gamma 90
_cell_formula_units_Z 4
_cell_length_a 21.5507(13)
_cell_length_b 11.4122(6)
_cell_length_c 10.7699(6)
_cell_measurement_reflns_used 9405
_cell_measurement_temperature 293(2)
_cell_measurement_theta_max 28.33
_cell_measurement_theta_min 2.61
_cell_volume 2637.0(3)
_computing_cell_refinement 'Bruker SMART'
_computing_data_collection 'Bruker SMART'
_computing_data_reduction 'Bruker SAINT'
_computing_molecular_graphics 'Bruker SHELXTL'
_computing_publication_material 'Bruker SHELXTL'
_computing_structure_refinement 'SHELXL-2014 (Sheldrick, 2014)'
_computing_structure_solution 'SHELXL-97 (Sheldrick, 2008)'
_diffrn_ambient_temperature 293(2)
_diffrn_measured_fraction_theta_full 1.00
_diffrn_measured_fraction_theta_max 0.824
_diffrn_radiation_type MoK\a
_diffrn_radiation_wavelength 0.71073
_diffrn_reflns_av_R_equivalents 0.0360
_diffrn_reflns_av_unetI/netI 0.0430
_diffrn_reflns_laue_measured_fraction_full 1.00
_diffrn_reflns_laue_measured_fraction_max 0.824
_diffrn_reflns_limit_h_max 28
_diffrn_reflns_limit_h_min -26
_diffrn_reflns_limit_k_max 14
_diffrn_reflns_limit_k_min -11
_diffrn_reflns_limit_l_max 13
_diffrn_reflns_limit_l_min -14
_diffrn_reflns_number 17245
_diffrn_reflns_point_group_measured_fraction_full 1.00
_diffrn_reflns_point_group_measured_fraction_max 0.824
_diffrn_reflns_theta_full 25.242
_diffrn_reflns_theta_max 28.399
_diffrn_reflns_theta_min 2.606
_exptl_absorpt_coefficient_mu 0.842
_exptl_crystal_colour mettalic
_exptl_crystal_density_diffrn 1.455
_exptl_crystal_description Square
_exptl_crystal_F_000 1184
_exptl_crystal_size_max 0.25
_exptl_crystal_size_mid 0.20
_exptl_crystal_size_min 0.15
_refine_diff_density_max 1.279
_refine_diff_density_min -0.676
_refine_diff_density_rms 0.104
_refine_ls_extinction_method none
_refine_ls_goodness_of_fit_ref 1.074
_refine_ls_hydrogen_treatment mixed
_refine_ls_matrix_type full
_refine_ls_number_parameters 287
_refine_ls_number_reflns 5463
_refine_ls_number_restraints 0
_refine_ls_restrained_S_all 1.074
_refine_ls_R_factor_all 0.0535
_refine_ls_R_factor_gt 0.0414
_refine_ls_shift/su_max 0.009
_refine_ls_shift/su_mean 0.000
_refine_ls_structure_factor_coef Fsqd
_refine_ls_weighting_details 'w=1/[\s^2^(Fo^2^)+(0.0325P)^2^+8.0973P] where P=(Fo^2^+2Fc^2^)/3'
_refine_ls_weighting_scheme calc
_refine_ls_wR_factor_gt 0.0956
_refine_ls_wR_factor_ref 0.1021
_reflns_Friedel_coverage 0.000
_reflns_number_gt 4535
_reflns_number_total 5463
_reflns_threshold_expression 'I > 2\s(I)'
_cod_data_source_file c5nj00486a2.cif
_cod_data_source_block zr_mor
_cod_depositor_comments 'Adding full bibliography for 7054839--7054842.cif.'
_cod_database_code 7054841
_shelx_space_group_comment
;
The symmetry employed for this shelxl refinement is uniquely defined
by the following loop, which should always be used as a source of
symmetry information in preference to the above space-group names.
They are only intended as comments.
;
_shelxl_version_number 2014-3

loop_
_space_group_symop_operation_xyz
'x, y, z'
'-x, y+1/2, -z+1/2'
'-x, -y, -z'
'x, -y-1/2, z-1/2'

loop_
_atom_site_label
_atom_site_type_symbol
_atom_site_fract_x
_atom_site_fract_y
_atom_site_fract_z
_atom_site_U_iso_or_equiv
_atom_site_adp_type
_atom_site_occupancy
_atom_site_site_symmetry_order
_atom_site_calc_flag
_atom_site_refinement_flags_posn
_atom_site_refinement_flags_adp
N2 N 0.34548(12) 0.5372(3) -0.1481(2) 0.0111(6) Uani 1 1 d . .
N1 N 0.41530(13) 0.4128(3) 0.3654(3) 0.0161(6) Uani 1 1 d . .
C015 C 0.45806(15) 0.3747(3) 0.4217(3) 0.0141(7) Uani 1 1 d . .
C016 C 0.32632(16) 0.5171(3) -0.2840(3) 0.0165(8) Uani 1 1 d . .
H01A H 0.3254 0.5912 -0.3281 0.020 Uiso 1 1 calc R U
H01B H 0.2847 0.4839 -0.2940 0.020 Uiso 1 1 calc R U
C017 C 0.30477(15) 0.6269(3) -0.0908(3) 0.0135(7) Uani 1 1 d . .
H01C H 0.3208 0.6408 -0.0049 0.016 Uiso 1 1 calc R U
H01D H 0.3064 0.7003 -0.1358 0.016 Uiso 1 1 calc R U
C018 C 0.41273(15) 0.5734(3) -0.1311(3) 0.0150(7) Uani 1 1 d . .
H00M H 0.4265 0.5769 -0.0428 0.018 Uiso 1 1 calc R U
H00N H 0.4171 0.6510 -0.1659 0.018 Uiso 1 1 calc R U
C019 C 0.45321(16) 0.4882(4) -0.1943(3) 0.0192(8) Uani 1 1 d . .
H01E H 0.4962 0.5143 -0.1832 0.023 Uiso 1 1 calc R U
H01F H 0.4509 0.4116 -0.1559 0.023 Uiso 1 1 calc R U
C020 C 0.02896(19) 0.5597(5) -0.3302(4) 0.0399(12) Uani 1 1 d . .
H02A H 0.0350 0.4768 -0.3382 0.060 Uiso 1 1 calc R U
H02B H 0.0090 0.5753 -0.2559 0.060 Uiso 1 1 calc R U
H02C H 0.0032 0.5881 -0.4014 0.060 Uiso 1 1 calc R U
C021 C 0.1215(2) 0.5943(5) -0.4438(4) 0.0460(13) Uani 1 1 d . .
H02D H 0.1274 0.5112 -0.4507 0.069 Uiso 1 1 calc R U
H02E H 0.0945 0.6215 -0.5138 0.069 Uiso 1 1 calc R U
H02F H 0.1611 0.6330 -0.4428 0.069 Uiso 1 1 calc R U
C022 C 0.0824(3) 0.7533(5) -0.3094(6) 0.0567(16) Uani 1 1 d . .
H02G H 0.1220 0.7922 -0.3043 0.085 Uiso 1 1 calc R U
H02H H 0.0567 0.7816 -0.3807 0.085 Uiso 1 1 calc R U
H02I H 0.0624 0.7688 -0.2351 0.085 Uiso 1 1 calc R U
O2 O 0.43364(11) 0.4795(2) -0.3239(2) 0.0201(6) Uani 1 1 d . .
C024 C 0.37149(16) 0.4345(3) -0.3388(3) 0.0196(8) Uani 1 1 d . .
H00O H 0.3704 0.3589 -0.2979 0.024 Uiso 1 1 calc R U
H00P H 0.3588 0.4233 -0.4268 0.024 Uiso 1 1 calc R U
C001 C 0.51218(17) 0.3246(4) 0.4933(4) 0.0173(8) Uani 1 1 d . .
H001 H 0.3423(17) 0.475(4) -0.111(4) 0.011(10) Uiso 1 1 d . .
H00L H 0.503(3) 0.284(5) 0.562(5) 0.061(17) Uiso 1 1 d . .
H00J H 0.529(2) 0.267(5) 0.447(5) 0.048(15) Uiso 1 1 d . .
H00K H 0.537(3) 0.378(6) 0.534(6) 0.08(2) Uiso 1 1 d . .
Zr1 Zr 0.32482(2) 0.45923(3) 0.23042(3) 0.01136(10) Uani 1 1 d . .
Cl2 Cl 0.39057(4) 0.36086(8) 0.08110(7) 0.01463(18) Uani 1 1 d . .
Cl3 Cl 0.38932(4) 0.64087(8) 0.20575(7) 0.01614(19) Uani 1 1 d . .
Cl4 Cl 0.29128(4) 0.27645(8) 0.31756(8) 0.0191(2) Uani 1 1 d . .
Cl5 Cl 0.27943(4) 0.56624(8) 0.39613(8) 0.0203(2) Uani 1 1 d . .
O1 O 0.26039(10) 0.4833(2) 0.0967(2) 0.0139(5) Uani 1 1 d . .
C002 C 0.15813(15) 0.4619(3) -0.0184(3) 0.0178(8) Uani 1 1 d . .
C003 C 0.21881(15) 0.5094(3) -0.0043(3) 0.0147(7) Uani 1 1 d . .
C004 C 0.23848(15) 0.5864(3) -0.0947(3) 0.0154(7) Uani 1 1 d . .
C005 C 0.19682(16) 0.6216(3) -0.1951(3) 0.0181(8) Uani 1 1 d . .
H005 H 0.2100 0.6748 -0.2525 0.022 Uiso 1 1 calc R U
C006 C 0.17675(18) 0.2590(4) 0.0642(4) 0.0257(9) Uani 1 1 d . .
H00A H 0.2194 0.2796 0.0878 0.039 Uiso 1 1 calc R U
H00B H 0.1637 0.2006 0.1205 0.039 Uiso 1 1 calc R U
H00C H 0.1729 0.2283 -0.0192 0.039 Uiso 1 1 calc R U
C007 C 0.11926(16) 0.4994(4) -0.1226(3) 0.0206(8) Uani 1 1 d . .
H007 H 0.0791 0.4689 -0.1333 0.025 Uiso 1 1 calc R U
C008 C 0.13640(16) 0.5792(4) -0.2111(3) 0.0198(8) Uani 1 1 d . .
C009 C 0.13675(17) 0.4165(4) 0.2041(3) 0.0226(8) Uani 1 1 d . .
H00D H 0.1105 0.4845 0.2037 0.034 Uiso 1 1 calc R U
H00E H 0.1216 0.3578 0.2576 0.034 Uiso 1 1 calc R U
H00F H 0.1786 0.4375 0.2341 0.034 Uiso 1 1 calc R U
C010 C 0.13590(16) 0.3673(4) 0.0698(3) 0.0214(8) Uani 1 1 d . .
C011 C 0.09208(17) 0.6217(4) -0.3221(3) 0.0266(9) Uani 1 1 d . .
C012 C 0.06839(18) 0.3287(4) 0.0311(4) 0.0317(10) Uani 1 1 d . .
H01G H 0.0411 0.3950 0.0335 0.048 Uiso 1 1 calc R U
H01H H 0.0656 0.2974 -0.0520 0.048 Uiso 1 1 calc R U
H01I H 0.0564 0.2697 0.0877 0.048 Uiso 1 1 calc R U

loop_
_atom_site_aniso_label
_atom_site_aniso_U_11
_atom_site_aniso_U_22
_atom_site_aniso_U_33
_atom_site_aniso_U_23
_atom_site_aniso_U_13
_atom_site_aniso_U_12
N2 0.0157(13) 0.0089(19) 0.0084(13) 0.0020(11) -0.0004(10) -0.0012(11)
N1 0.0203(15) 0.0147(19) 0.0132(14) -0.0001(12) 0.0011(11) -0.0007(12)
C015 0.0170(16) 0.015(2) 0.0108(15) -0.0018(13) 0.0020(13) -0.0023(14)
C016 0.0181(16) 0.023(2) 0.0083(15) -0.0007(13) -0.0009(12) -0.0010(14)
C017 0.0189(16) 0.012(2) 0.0096(15) -0.0006(13) 0.0007(12) 0.0012(13)
C018 0.0143(15) 0.018(2) 0.0117(15) 0.0027(13) -0.0019(12) -0.0045(13)
C019 0.0167(16) 0.026(2) 0.0146(16) 0.0048(15) 0.0009(13) 0.0026(15)
C020 0.024(2) 0.067(4) 0.025(2) 0.009(2) -0.0134(17) 0.000(2)
C021 0.036(2) 0.082(4) 0.019(2) 0.006(2) -0.0067(18) 0.009(2)
C022 0.055(3) 0.037(4) 0.069(4) -0.004(3) -0.042(3) 0.015(3)
O2 0.0202(12) 0.0282(17) 0.0126(12) 0.0017(10) 0.0050(9) -0.0012(11)
C024 0.0245(18) 0.017(2) 0.0181(17) -0.0040(14) 0.0038(14) -0.0002(15)
C001 0.0192(17) 0.015(2) 0.0168(17) 0.0021(15) -0.0019(14) 0.0030(15)
Zr1 0.01378(15) 0.0121(2) 0.00791(15) 0.00086(12) -0.00070(11) 0.00075(13)
Cl2 0.0205(4) 0.0131(5) 0.0104(4) 0.0009(3) 0.0020(3) 0.0017(3)
Cl3 0.0197(4) 0.0158(5) 0.0123(4) -0.0012(3) -0.0016(3) -0.0034(3)
Cl4 0.0207(4) 0.0193(6) 0.0176(4) 0.0057(3) 0.0034(3) -0.0001(3)
Cl5 0.0266(4) 0.0200(6) 0.0150(4) -0.0026(3) 0.0053(3) 0.0031(4)
O1 0.0134(11) 0.0159(15) 0.0117(11) 0.0019(9) -0.0032(9) -0.0003(9)
C002 0.0164(16) 0.024(2) 0.0132(16) -0.0015(14) 0.0002(12) 0.0006(15)
C003 0.0161(15) 0.016(2) 0.0112(15) -0.0011(13) -0.0017(12) 0.0044(13)
C004 0.0168(16) 0.018(2) 0.0114(15) -0.0016(13) 0.0000(12) 0.0031(14)
C005 0.0196(17) 0.023(2) 0.0108(16) 0.0024(14) -0.0010(13) 0.0049(15)
C006 0.031(2) 0.024(3) 0.0217(19) -0.0015(16) -0.0006(15) -0.0066(17)
C007 0.0136(16) 0.028(3) 0.0196(18) -0.0032(15) -0.0025(13) 0.0010(14)
C008 0.0192(17) 0.025(2) 0.0140(16) -0.0038(14) -0.0023(13) 0.0070(15)
C009 0.0222(18) 0.029(3) 0.0174(18) 0.0022(15) 0.0031(14) -0.0011(16)
C010 0.0168(17) 0.029(3) 0.0176(18) 0.0000(15) -0.0021(14) -0.0058(15)
C011 0.0196(18) 0.041(3) 0.0175(18) 0.0023(17) -0.0083(14) 0.0063(17)
C012 0.023(2) 0.045(3) 0.027(2) 0.0039(19) -0.0038(16) -0.0146(18)

loop_
_atom_type_symbol
_atom_type_description
_atom_type_scat_dispersion_real
_atom_type_scat_dispersion_imag
_atom_type_scat_source
C C 0.0033 0.0016 'International Tables Vol C Tables 4.2.6.8 and 6.1.1.4'
H H 0.0000 0.0000 'International Tables Vol C Tables 4.2.6.8 and 6.1.1.4'
N N 0.0061 0.0033 'International Tables Vol C Tables 4.2.6.8 and 6.1.1.4'
O O 0.0106 0.0060 'International Tables Vol C Tables 4.2.6.8 and 6.1.1.4'
Cl Cl 0.1484 0.1585 'International Tables Vol C Tables 4.2.6.8 and 6.1.1.4'
Zr Zr -2.9673 0.5597 'International Tables Vol C Tables 4.2.6.8 and 6.1.1.4'

loop_
_geom_angle_atom_site_label_1
_geom_angle_atom_site_label_2
_geom_angle_atom_site_label_3
_geom_angle
C016 N2 C018 109.5(2)
C016 N2 C017 112.6(3)
C018 N2 C017 110.7(3)
C016 N2 H001 108(3)
C018 N2 H001 108(3)
C017 N2 H001 108(3)
C015 N1 Zr1 169.8(3)
N1 C015 C001 179.2(4)
N2 C016 C024 110.3(3)
N2 C016 H01A 109.6
C024 C016 H01A 109.6
N2 C016 H01B 109.6
C024 C016 H01B 109.6
H01A C016 H01B 108.1
C004 C017 N2 111.5(3)
C004 C017 H01C 109.3
N2 C017 H01C 109.3
C004 C017 H01D 109.3
N2 C017 H01D 109.3
H01C C017 H01D 108.0
N2 C018 C019 111.1(3)
N2 C018 H00M 109.4
C019 C018 H00M 109.4
N2 C018 H00N 109.4
C019 C018 H00N 109.4
H00M C018 H00N 108.0
O2 C019 C018 110.9(3)
O2 C019 H01E 109.5
C018 C019 H01E 109.5
O2 C019 H01F 109.5
C018 C019 H01F 109.5
H01E C019 H01F 108.0
C011 C020 H02A 109.5
C011 C020 H02B 109.5
H02A C020 H02B 109.5
C011 C020 H02C 109.5
H02A C020 H02C 109.5
H02B C020 H02C 109.5
C011 C021 H02D 109.5
C011 C021 H02E 109.5
H02D C021 H02E 109.5
C011 C021 H02F 109.5
H02D C021 H02F 109.5
H02E C021 H02F 109.5
C011 C022 H02G 109.5
C011 C022 H02H 109.5
H02G C022 H02H 109.5
C011 C022 H02I 109.5
H02G C022 H02I 109.5
H02H C022 H02I 109.5
C019 O2 C024 108.9(2)
O2 C024 C016 111.3(3)
O2 C024 H00O 109.4
C016 C024 H00O 109.4
O2 C024 H00P 109.4
C016 C024 H00P 109.4
H00O C024 H00P 108.0
C015 C001 H00L 113(4)
C015 C001 H00J 109(3)
H00L C001 H00J 102(5)
C015 C001 H00K 114(4)
H00L C001 H00K 97(5)
H00J C001 H00K 120(5)
O1 Zr1 N1 168.91(10)
O1 Zr1 Cl4 101.07(8)
N1 Zr1 Cl4 80.15(8)
O1 Zr1 Cl5 99.50(7)
N1 Zr1 Cl5 91.52(7)
Cl4 Zr1 Cl5 89.59(3)
O1 Zr1 Cl2 89.75(7)
N1 Zr1 Cl2 79.16(7)
Cl4 Zr1 Cl2 94.02(3)
Cl5 Zr1 Cl2 169.26(3)
O1 Zr1 Cl3 99.77(8)
N1 Zr1 Cl3 79.61(8)
Cl4 Zr1 Cl3 159.13(3)
Cl5 Zr1 Cl3 85.92(3)
Cl2 Zr1 Cl3 87.14(3)
C003 O1 Zr1 173.5(2)
C007 C002 C003 116.5(3)
C007 C002 C010 120.6(3)
C003 C002 C010 122.8(3)
O1 C003 C004 117.8(3)
O1 C003 C002 122.0(3)
C004 C003 C002 120.2(3)
C005 C004 C003 120.1(3)
C005 C004 C017 118.3(3)
C003 C004 C017 121.5(3)
C008 C005 C004 121.6(3)
C008 C005 H005 119.2
C004 C005 H005 119.2
C010 C006 H00A 109.5
C010 C006 H00B 109.5
H00A C006 H00B 109.5
C010 C006 H00C 109.5
H00A C006 H00C 109.5
H00B C006 H00C 109.5
C008 C007 C002 124.8(3)
C008 C007 H007 117.6
C002 C007 H007 117.6
C005 C008 C007 116.7(3)
C005 C008 C011 119.7(3)
C007 C008 C011 123.6(3)
C010 C009 H00D 109.5
C010 C009 H00E 109.5
H00D C009 H00E 109.5
C010 C009 H00F 109.5
H00D C009 H00F 109.5
H00E C009 H00F 109.5
C006 C010 C012 107.0(3)
C006 C010 C002 109.2(3)
C012 C010 C002 112.0(3)
C006 C010 C009 112.0(3)
C012 C010 C009 106.5(3)
C002 C010 C009 110.1(3)
C022 C011 C020 109.4(4)
C022 C011 C008 108.7(3)
C020 C011 C008 112.5(3)
C022 C011 C021 110.3(4)
C020 C011 C021 107.1(4)
C008 C011 C021 108.8(3)
C010 C012 H01G 109.5
C010 C012 H01H 109.5
H01G C012 H01H 109.5
C010 C012 H01I 109.5
H01G C012 H01I 109.5
H01H C012 H01I 109.5

loop_
_geom_bond_atom_site_label_1
_geom_bond_atom_site_label_2
_geom_bond_distance
N2 C016 1.501(4)
N2 C018 1.502(4)
N2 C017 1.517(4)
N2 H001 0.81(4)
N1 C015 1.140(4)
N1 Zr1 2.380(3)
C015 C001 1.454(5)
C016 C024 1.514(5)
C016 H01A 0.9700
C016 H01B 0.9700
C017 C004 1.498(5)
C017 H01C 0.9700
C017 H01D 0.9700
C018 C019 1.510(5)
C018 H00M 0.9700
C018 H00N 0.9700
C019 O2 1.423(4)
C019 H01E 0.9700
C019 H01F 0.9700
C020 C011 1.528(6)
C020 H02A 0.9600
C020 H02B 0.9600
C020 H02C 0.9600
C021 C011 1.541(6)
C021 H02D 0.9600
C021 H02E 0.9600
C021 H02F 0.9600
C022 C011 1.524(7)
C022 H02G 0.9600
C022 H02H 0.9600
C022 H02I 0.9600
O2 C024 1.429(4)
C024 H00O 0.9700
C024 H00P 0.9700
C001 H00L 0.91(6)
C001 H00J 0.92(6)
C001 H00K 0.90(7)
Zr1 O1 1.923(2)
Zr1 Cl4 2.4254(9)
Zr1 Cl5 2.4418(9)
Zr1 Cl2 2.5068(8)
Zr1 Cl3 2.5237(9)
O1 C003 1.375(4)
C002 C007 1.402(5)
C002 C003 1.411(5)
C002 C010 1.543(5)
C003 C004 1.407(5)
C004 C005 1.397(5)
C005 C008 1.384(5)
C005 H005 0.9300
C006 C010 1.523(6)
C006 H00A 0.9600
C006 H00B 0.9600
C006 H00C 0.9600
C007 C008 1.394(5)
C007 H007 0.9300
C008 C011 1.537(5)
C009 C010 1.550(5)
C009 H00D 0.9600
C009 H00E 0.9600
C009 H00F 0.9600
C010 C012 1.539(5)
C012 H01G 0.9600
C012 H01H 0.9600
C012 H01I 0.9600

loop_
_geom_torsion_atom_site_label_1
_geom_torsion_atom_site_label_2
_geom_torsion_atom_site_label_3
_geom_torsion_atom_site_label_4
_geom_torsion
C018 N2 C016 C024 51.8(4)
C017 N2 C016 C024 175.4(3)
C016 N2 C017 C004 63.0(4)
C018 N2 C017 C004 -174.0(3)
C016 N2 C018 C019 -52.0(4)
C017 N2 C018 C019 -176.7(3)
N2 C018 C019 O2 58.1(4)
C018 C019 O2 C024 -62.5(4)
C019 O2 C024 C016 62.9(4)
N2 C016 C024 O2 -58.3(4)
C007 C002 C003 O1 177.2(3)
C010 C002 C003 O1 -6.8(5)
C007 C002 C003 C004 -2.6(5)
C010 C002 C003 C004 173.5(3)
O1 C003 C004 C005 -176.0(3)
C002 C003 C004 C005 3.8(5)
O1 C003 C004 C017 7.7(5)
C002 C003 C004 C017 -172.5(3)
N2 C017 C004 C005 -94.1(4)
N2 C017 C004 C003 82.2(4)
C003 C004 C005 C008 -2.4(6)
C017 C004 C005 C008 174.1(3)
C003 C002 C007 C008 -0.1(6)
C010 C002 C007 C008 -176.2(4)
C004 C005 C008 C007 -0.2(5)
C004 C005 C008 C011 179.2(3)
C002 C007 C008 C005 1.5(6)
C002 C007 C008 C011 -178.0(4)
C007 C002 C010 C006 115.7(4)
C003 C002 C010 C006 -60.1(4)
C007 C002 C010 C012 -2.6(5)
C003 C002 C010 C012 -178.5(3)
C007 C002 C010 C009 -120.9(4)
C003 C002 C010 C009 63.3(4)
C005 C008 C011 C022 -62.5(5)
C007 C008 C011 C022 116.9(5)
C005 C008 C011 C020 176.1(4)
C007 C008 C011 C020 -4.5(6)
C005 C008 C011 C021 57.6(5)
C007 C008 C011 C021 -122.9(4)
